data_2100614
loop_
_publ_author_name
'V. Bertolasi'
'L. Pretto'
'G. Gilli'
'P. Gilli'

_publ_section_title
;
\p-Bond cooperativity and anticooperativity effects in
resonance-assisted hydrogen bonds (RAHBs)
;
_journal_coeditor_code DE5027
_journal_date_accepted 2006-06-01
_journal_date_recd_electronic 2006-02-08
_journal_issue 4
_journal_name_full 'Acta Crystallographica, Section B'
_journal_page_first 850
_journal_page_last 863
_journal_paper_category FA
_journal_paper_doi 10.1107/S0108768106020933
_journal_volume 62
_journal_year 2006
_chemical_formula_moiety 'C15 H11 Cl O3'
_chemical_formula_sum 'C15 H11 Cl O3'
_chemical_formula_weight 274.69
_chemical_name_systematic
;
(2Z)-1-(2-hydroxy-5-chlorophenyl)-3-phenyl-1,3-propanedione enol
;
_space_group_IT_number 14
_symmetry_cell_setting monoclinic
_symmetry_space_group_name_Hall '-P 2yn'
_symmetry_space_group_name_H-M 'P 1 21/n 1'
_atom_sites_solution_hydrogens difmap
_atom_sites_solution_primary direct
_atom_sites_solution_secondary difmap
_audit_creation_method SHELXL-97
_cell_angle_alpha 90.00
_cell_angle_beta 105.137(3)
_cell_angle_gamma 90.00
_cell_formula_units_Z 4
_cell_length_a 13.9320(10)
_cell_length_b 5.3108(2)
_cell_length_c 17.8780(10)
_cell_measurement_reflns_used 5187
_cell_measurement_temperature 295
_cell_measurement_theta_max 27.47
_cell_measurement_theta_min 1.66
_cell_volume 1276.90(10)
_computing_cell_refinement 'Denzo SMN (Otwinowski & Minor, 1997)'
_computing_data_collection 'Kappa CCD server software (Nonius, 1997)'
_computing_data_reduction 'Denzo SMN (Otwinowski & Minor, 1997)'
_computing_molecular_graphics 'ORTEP III (Burnett & Johnson, 1996)'
_computing_publication_material
;
SHELXL-97 (Sheldrick, 1997), PARST (Nardelli, 1995)
;
_computing_structure_refinement 'SHELXL-97 (Sheldrick, 1997)'
_computing_structure_solution 'SIR97 (Altomare et al., 1999)'
_diffrn_ambient_temperature 295
_diffrn_measured_fraction_theta_full 0.995
_diffrn_measured_fraction_theta_max 0.995
_diffrn_measurement_device_type 'Nonius Kappa CCD'
_diffrn_measurement_method '\f scans and \w scans'
_diffrn_radiation_monochromator graphite
_diffrn_radiation_source 'fine-focus sealed tube'
_diffrn_radiation_type MoK\a
_diffrn_radiation_wavelength 0.71070
_diffrn_reflns_av_R_equivalents 0.036
_diffrn_reflns_av_sigmaI/netI 0.0487
_diffrn_reflns_limit_h_max 18
_diffrn_reflns_limit_h_min -18
_diffrn_reflns_limit_k_max 6
_diffrn_reflns_limit_k_min -6
_diffrn_reflns_limit_l_max 22
_diffrn_reflns_limit_l_min -23
_diffrn_reflns_number 5187
_diffrn_reflns_theta_full 27.47
_diffrn_reflns_theta_max 27.47
_diffrn_reflns_theta_min 1.66
_exptl_absorpt_coefficient_mu 0.299
_exptl_absorpt_correction_type none
_exptl_crystal_colour yellow
_exptl_crystal_density_diffrn 1.429
_exptl_crystal_density_method 'not measured'
_exptl_crystal_description prism
_exptl_crystal_F_000 568
_exptl_crystal_size_max 0.33
_exptl_crystal_size_mid 0.12
_exptl_crystal_size_min 0.09
_refine_diff_density_max 0.190
_refine_diff_density_min -0.308
_refine_ls_extinction_method none
_refine_ls_goodness_of_fit_ref 1.111
_refine_ls_hydrogen_treatment refall
_refine_ls_matrix_type full
_refine_ls_number_parameters 216
_refine_ls_number_reflns 2903
_refine_ls_number_restraints 0
_refine_ls_restrained_S_all 1.111
_refine_ls_R_factor_all 0.0832
_refine_ls_R_factor_gt 0.0552
_refine_ls_shift/su_max 0.000
_refine_ls_shift/su_mean 0.000
_refine_ls_structure_factor_coef Fsqd
_refine_ls_weighting_details 'calc w=1/[\s^2^(Fo^2^)+(0.0628P)^2^+0.4171P] where P=(Fo^2^+2Fc^2^)/3'
_refine_ls_weighting_scheme calc
_refine_ls_wR_factor_gt 0.1306
_refine_ls_wR_factor_ref 0.1550
_reflns_number_gt 2098
_reflns_number_total 2903
_reflns_threshold_expression I>2sigma(I)
_cod_data_source_file de5027.cif
_cod_original_sg_symbol_H-M 'P 21/n'
_cod_database_code 2100614

loop_
_symmetry_equiv_pos_as_xyz
'x, y, z'
'-x+1/2, y+1/2, -z+1/2'
'-x, -y, -z'
'x-1/2, -y-1/2, z-1/2'

loop_
_atom_site_type_symbol
_atom_site_label
_atom_site_fract_x
_atom_site_fract_y
_atom_site_fract_z
_atom_site_U_iso_or_equiv
_atom_site_adp_type
_atom_site_calc_flag
_atom_site_occupancy
Cl Cl1 0.37899(5) 0.61864(13) 0.02895(4) 0.0720(3) Uani d 1
O O1 0.06832(13) -0.2578(3) 0.01348(9) 0.0598(4) Uani d 1
O O2 0.02363(16) -0.4856(4) -0.11610(12) 0.0709(5) Uani d 1
O O3 0.12351(15) -0.0571(4) 0.14978(10) 0.0671(5) Uani d 1
C C1 0.12399(16) -0.1127(4) -0.01217(13) 0.0476(5) Uani d 1
C C2 0.13109(17) -0.1391(4) -0.09002(13) 0.0512(5) Uani d 1
C C3 0.08171(16) -0.3212(4) -0.13836(13) 0.0488(5) Uani d 1
C C4 0.08757(16) -0.3556(4) -0.21924(13) 0.0496(5) Uani d 1
C C5 0.1425(2) -0.1946(5) -0.25276(15) 0.0641(7) Uani d 1
C C6 0.1468(2) -0.2289(6) -0.32860(16) 0.0695(7) Uani d 1
C C7 0.0974(2) -0.4252(5) -0.37128(16) 0.0662(7) Uani d 1
C C8 0.0437(3) -0.5874(6) -0.33911(18) 0.0797(9) Uani d 1
C C9 0.0378(2) -0.5544(6) -0.26320(16) 0.0690(7) Uani d 1
C C10 0.18195(15) 0.0806(4) 0.04010(12) 0.0452(5) Uani d 1
C C11 0.17968(17) 0.0945(4) 0.11808(13) 0.0519(5) Uani d 1
C C12 0.2389(2) 0.2712(5) 0.16682(15) 0.0652(7) Uani d 1
C C13 0.2990(2) 0.4322(5) 0.13993(15) 0.0624(6) Uani d 1
C C14 0.30071(16) 0.4201(4) 0.06310(14) 0.0514(5) Uani d 1
C C15 0.24350(16) 0.2493(4) 0.01391(13) 0.0489(5) Uani d 1
H H20 0.023(2) -0.438(6) -0.070(2) 0.083(10) Uiso d 1
H H30 0.093(3) -0.165(7) 0.114(2) 0.108(13) Uiso d 1
H H2 0.170(2) -0.033(5) -0.1089(16) 0.073(8) Uiso d 1
H H5 0.172(3) -0.043(6) -0.228(2) 0.097(10) Uiso d 1
H H6 0.184(2) -0.118(5) -0.3494(17) 0.069(8) Uiso d 1
H H7 0.1011(19) -0.446(5) -0.4242(16) 0.065(7) Uiso d 1
H H8 0.016(3) -0.731(6) -0.364(2) 0.097(10) Uiso d 1
H H9 0.008(2) -0.673(6) -0.2394(19) 0.090(10) Uiso d 1
H H12 0.237(2) 0.280(5) 0.2202(18) 0.075(8) Uiso d 1
H H13 0.338(2) 0.551(6) 0.1725(19) 0.087(9) Uiso d 1
H H15 0.2466(18) 0.242(5) -0.0399(15) 0.059(7) Uiso d 1

loop_
_atom_site_aniso_label
_atom_site_aniso_U_11
_atom_site_aniso_U_22
_atom_site_aniso_U_33
_atom_site_aniso_U_12
_atom_site_aniso_U_13
_atom_site_aniso_U_23
Cl1 0.0664(4) 0.0716(4) 0.0802(5) -0.0208(3) 0.0228(3) -0.0032(3)
O1 0.0695(11) 0.0627(10) 0.0519(10) -0.0158(8) 0.0246(8) -0.0009(8)
O2 0.0904(14) 0.0693(11) 0.0583(11) -0.0323(10) 0.0290(10) -0.0100(9)
O3 0.0806(13) 0.0803(12) 0.0465(10) -0.0164(10) 0.0276(9) -0.0014(9)
C1 0.0466(11) 0.0506(11) 0.0461(12) -0.0009(9) 0.0131(9) 0.0016(9)
C2 0.0543(13) 0.0588(13) 0.0428(12) -0.0108(10) 0.0165(10) -0.0021(10)
C3 0.0480(11) 0.0498(11) 0.0486(12) -0.0024(9) 0.0128(10) 0.0008(9)
C4 0.0499(12) 0.0499(12) 0.0485(12) 0.0005(9) 0.0117(10) -0.0046(9)
C5 0.0814(18) 0.0620(15) 0.0533(14) -0.0145(13) 0.0252(13) -0.0120(11)
C6 0.0805(18) 0.0778(18) 0.0563(15) -0.0097(15) 0.0289(14) -0.0083(13)
C7 0.0710(17) 0.0800(18) 0.0481(14) 0.0055(14) 0.0163(12) -0.0100(13)
C8 0.089(2) 0.084(2) 0.0630(18) -0.0194(17) 0.0146(15) -0.0266(15)
C9 0.0784(18) 0.0707(17) 0.0578(16) -0.0201(14) 0.0178(13) -0.0125(13)
C10 0.0458(11) 0.0509(11) 0.0399(11) 0.0039(9) 0.0131(9) -0.0001(9)
C11 0.0546(13) 0.0600(13) 0.0426(12) 0.0005(10) 0.0154(10) 0.0011(10)
C12 0.0779(18) 0.0752(17) 0.0442(14) -0.0064(13) 0.0190(12) -0.0080(12)
C13 0.0628(15) 0.0674(15) 0.0549(15) -0.0064(12) 0.0120(12) -0.0137(12)
C14 0.0460(12) 0.0534(12) 0.0549(13) 0.0003(9) 0.0134(10) -0.0020(10)
C15 0.0500(12) 0.0545(12) 0.0440(12) 0.0001(10) 0.0154(10) -0.0007(10)

loop_
_atom_type_symbol
_atom_type_description
_atom_type_scat_dispersion_real
_atom_type_scat_dispersion_imag
_atom_type_scat_source
C C 0.0033 0.0016 'International Tables Vol C Tables 4.2.6.8 and 6.1.1.4'
H H 0.0000 0.0000 'International Tables Vol C Tables 4.2.6.8 and 6.1.1.4'
Cl Cl 0.1484 0.1585 'International Tables Vol C Tables 4.2.6.8 and 6.1.1.4'
O O 0.0106 0.0060 'International Tables Vol C Tables 4.2.6.8 and 6.1.1.4'

loop_
_geom_angle_atom_site_label_1
_geom_angle_atom_site_label_2
_geom_angle_atom_site_label_3
_geom_angle
C3 O2 H20 104(2)
C11 O3 H30 108(2)
O1 C1 C2 120.0(2)
O1 C1 C10 118.74(19)
C2 C1 C10 121.24(19)
C3 C2 C1 122.5(2)
C3 C2 H2 117.4(18)
C1 C2 H2 120.1(18)
O2 C3 C2 121.8(2)
O2 C3 C4 114.0(2)
C2 C3 C4 124.1(2)
C5 C4 C9 118.4(2)
C5 C4 C3 121.6(2)
C9 C4 C3 120.0(2)
C4 C5 C6 120.9(2)
C4 C5 H5 123(2)
C6 C5 H5 116(2)
C7 C6 C5 120.1(3)
C7 C6 H6 121.0(18)
C5 C6 H6 118.9(18)
C8 C7 C6 119.9(3)
C8 C7 H7 121.0(16)
C6 C7 H7 119.0(16)
C7 C8 C9 120.7(3)
C7 C8 H8 122(2)
C9 C8 H8 117(2)
C4 C9 C8 120.0(3)
C4 C9 H9 119(2)
C8 C9 H9 121(2)
C15 C10 C11 118.2(2)
C15 C10 C1 120.89(19)
C11 C10 C1 120.89(19)
O3 C11 C12 116.9(2)
O3 C11 C10 123.6(2)
C12 C11 C10 119.5(2)
C13 C12 C11 121.1(2)
C13 C12 H12 119.8(17)
C11 C12 H12 119.0(17)
C12 C13 C14 119.4(2)
C12 C13 H13 121.1(19)
C14 C13 H13 119.5(19)
C15 C14 C13 120.8(2)
C15 C14 Cl1 119.40(18)
C13 C14 Cl1 119.77(18)
C14 C15 C10 121.0(2)
C14 C15 H15 119.6(15)
C10 C15 H15 119.5(15)

loop_
_geom_bond_atom_site_label_1
_geom_bond_atom_site_label_2
_geom_bond_distance
Cl1 C14 1.738(2)
O1 C1 1.261(3)
O2 C3 1.320(3)
O2 H20 0.86(3)
O3 C11 1.346(3)
O3 H30 0.88(4)
C1 C2 1.428(3)
C1 C10 1.478(3)
C2 C3 1.359(3)
C2 H2 0.91(3)
C3 C4 1.481(3)
C4 C5 1.384(3)
C4 C9 1.389(3)
C5 C6 1.385(4)
C5 H5 0.96(3)
C6 C7 1.367(4)
C6 H6 0.92(3)
C7 C8 1.362(4)
C7 H7 0.97(3)
C8 C9 1.392(4)
C8 H8 0.91(3)
C9 H9 0.91(3)
C10 C15 1.402(3)
C10 C11 1.405(3)
C11 C12 1.395(3)
C12 C13 1.369(4)
C12 H12 0.96(3)
C13 C14 1.381(4)
C13 H13 0.93(3)
C14 C15 1.366(3)
C15 H15 0.98(3)

loop_
_cod_related_entry_id
_cod_related_entry_database
_cod_related_entry_code
1 ChemSpider 30654455
